data_7034166
loop_
_publ_author_name
'Heindl, Claudia'
'Kuntz, Andrea'
'Peresypkina, Eugenia V.'
'Virovets, Alexander V.'
'Zabel, Manfred'
'L\"udeker, David'
'Brunklaus, Gunther'
'Scheer, Manfred'

_publ_section_title
;
 Unexpected fragmentations of triphosphaferrocene - formation of
 supramolecular assemblies containing the (1,2,4-P3C2Mes2)(-) ligand.
;
_journal_issue 14
_journal_name_full 'Dalton transactions (Cambridge, England : 2003)'
_journal_page_first 6502
_journal_page_last 6509
_journal_paper_doi 10.1039/c5dt00303b
_journal_volume 44
_journal_year 2015
_chemical_formula_structural '[(P3 C2 Mes2)2{Cu(Me C N)3}2{Cu I)}6]\'u0.5CH2Cl2\'u3MeCN'
_chemical_formula_sum 'C58.5 H72 Cl Cu8 I6 N9 P6'
_chemical_formula_weight 2392.24
_chemical_name_systematic
;
 ?
;
_space_group_IT_number 15
_symmetry_cell_setting monoclinic
_symmetry_space_group_name_Hall '-C 2yc'
_symmetry_space_group_name_H-M 'C 1 2/c 1'
_atom_sites_solution_hydrogens geom
_atom_sites_solution_primary direct
_atom_sites_solution_secondary difmap
_audit_creation_method SHELXL-97
_audit_update_record
;
2015-01-15 deposited with the CCDC.
2015-02-24 downloaded from the CCDC.
;
_cell_angle_alpha 90.00
_cell_angle_beta 117.951(9)
_cell_angle_gamma 90.00
_cell_formula_units_Z 8
_cell_length_a 48.744(3)
_cell_length_b 12.3812(5)
_cell_length_c 30.1538(19)
_cell_measurement_reflns_used 4560
_cell_measurement_temperature 123(2)
_cell_measurement_theta_max 66.6156
_cell_measurement_theta_min 3.6338
_cell_volume 16075(2)
_computing_cell_refinement
;
CrysAlisPro, Agilent Technologies,
Version 1.171.36.8 (release 13-04-2012 CrysAlis171 .NET)
(compiled Apr 13 2012,18:42:44)
;
_computing_data_collection
;
CrysAlisPro, Agilent Technologies,
Version 1.171.36.8 (release 13-04-2012 CrysAlis171 .NET)
(compiled Apr 13 2012,18:42:44)
;
_computing_data_reduction
;
CrysAlisPro, Agilent Technologies,
Version 1.171.36.8 (release 13-04-2012 CrysAlis171 .NET)
(compiled Apr 13 2012,18:42:44)
;
_computing_structure_refinement 'SHELXL-97 (Sheldrick, 1997)'
_computing_structure_solution 'SHELXS-97 (Sheldrick, 1990)'
_diffrn_ambient_temperature 123(2)
_diffrn_detector_area_resol_mean 5.2715
_diffrn_measured_fraction_theta_full 0.994
_diffrn_measured_fraction_theta_max 0.994
_diffrn_measurement_device_type 'Xcalibur, Ruby, Gemini ultra'
_diffrn_measurement_method '\w scans'
_diffrn_radiation_monochromator mirror
_diffrn_radiation_source 'Enhance Ultra (Cu) X-ray Source'
_diffrn_radiation_type CuK\a
_diffrn_radiation_wavelength 1.54178
_diffrn_reflns_av_R_equivalents 0.1701
_diffrn_reflns_av_sigmaI/netI 0.1696
_diffrn_reflns_limit_h_max 57
_diffrn_reflns_limit_h_min -56
_diffrn_reflns_limit_k_max 14
_diffrn_reflns_limit_k_min -14
_diffrn_reflns_limit_l_max 19
_diffrn_reflns_limit_l_min -35
_diffrn_reflns_number 60525
_diffrn_reflns_theta_full 66.72
_diffrn_reflns_theta_max 66.72
_diffrn_reflns_theta_min 3.71
_diffrn_standards_number 0
_exptl_absorpt_coefficient_mu 22.113
_exptl_absorpt_correction_T_max 0.556
_exptl_absorpt_correction_T_min 0.055
_exptl_absorpt_correction_type analytical
_exptl_absorpt_process_details
;
CrysAlisPro, Agilent Technologies,
Version 1.171.36.8 (release 13-04-2012 CrysAlis171 .NET)
(compiled Apr 13 2012,18:42:44)
Analytical numeric absorption correction using a multifaceted crystal
            model based on expressions derived by R.C. Clark & J.S. Reid.
(Clark, R. C. & Reid, J. S. (1995). Acta Cryst. A51, 887-897)
;
_exptl_crystal_colour red
_exptl_crystal_density_diffrn 1.977
_exptl_crystal_density_method 'not measured'
_exptl_crystal_description plate
_exptl_crystal_F_000 9144
_exptl_crystal_size_max 0.2683
_exptl_crystal_size_mid 0.1746
_exptl_crystal_size_min 0.0280
_refine_diff_density_max 3.185
_refine_diff_density_min -1.477
_refine_diff_density_rms 0.256
_refine_ls_extinction_method none
_refine_ls_goodness_of_fit_ref 0.790
_refine_ls_hydrogen_treatment constr
_refine_ls_matrix_type full
_refine_ls_number_parameters 815
_refine_ls_number_reflns 14144
_refine_ls_number_restraints 1
_refine_ls_restrained_S_all 0.790
_refine_ls_R_factor_all 0.1159
_refine_ls_R_factor_gt 0.0672
_refine_ls_shift/su_max 0.001
_refine_ls_shift/su_mean 0.000
_refine_ls_structure_factor_coef Fsqd
_refine_ls_weighting_details 'calc w=1/[\s^2^(Fo^2^)+(0.0863P)^2^+0.0000P] where P=(Fo^2^+2Fc^2^)/3'
_refine_ls_weighting_scheme calc
_refine_ls_wR_factor_gt 0.1571
_refine_ls_wR_factor_ref 0.1714
_reflns_number_gt 6817
_reflns_number_total 14144
_reflns_threshold_expression >2sigma(I)
_cod_data_source_file c5dt00303b2.cif
_cod_data_source_block ch316d
_cod_depositor_comments 'Adding full bibliography for 7034160--7034167.cif.'
_cod_original_cell_volume 16075.2(21)
_cod_original_sg_symbol_H-M C2/c
_cod_original_formula_sum 'C58.50 H72 Cl Cu8 I6 N9 P6'
_cod_database_code 7034166

loop_
_symmetry_equiv_pos_as_xyz
'x, y, z'
'-x, y, -z+1/2'
'x+1/2, y+1/2, z'
'-x+1/2, y+1/2, -z+1/2'
'-x, -y, -z'
'x, -y, z-1/2'
'-x+1/2, -y+1/2, -z'
'x+1/2, -y+1/2, z-1/2'

loop_
_atom_site_label
_atom_site_type_symbol
_atom_site_fract_x
_atom_site_fract_y
_atom_site_fract_z
_atom_site_U_iso_or_equiv
_atom_site_adp_type
_atom_site_occupancy
_atom_site_symmetry_multiplicity
_atom_site_calc_flag
_atom_site_refinement_flags
Cu1 Cu 0.58548(5) 0.40544(16) 0.42553(7) 0.0381(5) Uani 1 1 d .
Cu2 Cu 0.64287(5) 0.41488(16) 0.48991(7) 0.0400(5) Uani 1 1 d .
Cu3 Cu 0.66463(5) 0.23434(16) 0.52424(8) 0.0392(5) Uani 1 1 d .
Cu4 Cu 0.62776(5) 0.07571(17) 0.50431(8) 0.0442(5) Uani 1 1 d .
Cu5 Cu 0.57056(5) 0.08121(16) 0.44821(7) 0.0383(5) Uani 1 1 d .
Cu6 Cu 0.55034(5) 0.24335(17) 0.39484(7) 0.0407(5) Uani 1 1 d .
Cu7 Cu 0.56901(5) 0.32610(16) 0.64450(7) 0.0337(5) Uani 1 1 d .
Cu8 Cu 0.63691(5) 0.16008(16) 0.27839(7) 0.0375(5) Uani 1 1 d .
I1 I 0.53805(2) 0.40305(8) 0.33481(3) 0.0392(2) Uani 1 1 d .
I2 I 0.60966(2) 0.58455(7) 0.47174(4) 0.0418(2) Uani 1 1 d .
I3 I 0.70188(2) 0.39772(8) 0.54889(4) 0.0422(2) Uani 1 1 d .
I4 I 0.68560(2) 0.04129(7) 0.53381(4) 0.0420(2) Uani 1 1 d .
I5 I 0.59270(2) -0.06698(7) 0.51527(3) 0.0384(2) Uani 1 1 d .
I6 I 0.51368(2) 0.07850(8) 0.37750(3) 0.0433(2) Uani 1 1 d .
P1 P 0.62189(8) 0.2620(3) 0.53652(12) 0.0293(7) Uani 1 1 d .
P2 P 0.57483(8) 0.2799(3) 0.48107(11) 0.0275(7) Uani 1 1 d .
P3 P 0.58178(8) 0.3189(3) 0.58297(12) 0.0291(7) Uani 1 1 d .
P4 P 0.60185(8) 0.1381(3) 0.41334(12) 0.0295(7) Uani 1 1 d .
P5 P 0.62784(8) 0.2835(3) 0.42885(12) 0.0283(7) Uani 1 1 d .
P6 P 0.62968(8) 0.1635(3) 0.34519(12) 0.0324(8) Uani 1 1 d .
N1A N 0.5271(3) 0.2733(10) 0.6292(4) 0.038(3) Uani 1 1 d .
C1A C 0.5014(4) 0.2587(12) 0.6207(6) 0.043(4) Uani 1 1 d .
C1B C 0.4696(4) 0.2431(15) 0.6105(7) 0.055(4) Uani 1 1 d .
H1BA H 0.4581 0.2048 0.5786 0.055 Uiso 1 1 calc R
H1BB H 0.4599 0.3135 0.6085 0.055 Uiso 1 1 calc R
H1BC H 0.4692 0.2005 0.6376 0.055 Uiso 1 1 calc R
N2A N 0.5670(3) 0.4691(11) 0.6770(4) 0.042(3) Uani 1 1 d .
C2A C 0.5608(4) 0.5501(12) 0.6899(6) 0.038(3) Uani 1 1 d .
C2B C 0.5510(4) 0.6520(13) 0.7022(6) 0.053(4) Uani 1 1 d .
H2BA H 0.5688 0.6865 0.7302 0.053 Uiso 1 1 calc R
H2BB H 0.5347 0.6383 0.7118 0.053 Uiso 1 1 calc R
H2BC H 0.5430 0.6998 0.6728 0.053 Uiso 1 1 calc R
N3A N 0.5982(3) 0.2414(10) 0.7066(5) 0.042(3) Uani 1 1 d .
C3A C 0.6166(4) 0.2003(12) 0.7412(6) 0.042(4) Uani 1 1 d .
C3B C 0.6407(4) 0.1484(13) 0.7864(6) 0.052(4) Uani 1 1 d .
H3BA H 0.6311 0.0953 0.7990 0.052 Uiso 1 1 calc R
H3BB H 0.6515 0.2033 0.8123 0.052 Uiso 1 1 calc R
H3BC H 0.6556 0.1120 0.7783 0.052 Uiso 1 1 calc R
N4A N 0.6045(3) 0.0940(11) 0.2152(5) 0.051(3) Uani 1 1 d .
C4A C 0.5864(3) 0.0646(11) 0.1769(6) 0.033(3) Uani 1 1 d .
C4B C 0.5621(4) 0.0244(14) 0.1265(6) 0.056(4) Uani 1 1 d .
H4BA H 0.5434 0.0690 0.1150 0.056 Uiso 1 1 calc R
H4BB H 0.5570 -0.0509 0.1296 0.056 Uiso 1 1 calc R
H4BC H 0.5701 0.0291 0.1022 0.056 Uiso 1 1 calc R
N5A N 0.6367(3) 0.3141(12) 0.2548(5) 0.049(3) Uani 1 1 d .
C5A C 0.6414(4) 0.4009(15) 0.2499(5) 0.046(4) Uani 1 1 d .
C5B C 0.6469(4) 0.5166(12) 0.2429(6) 0.048(4) Uani 1 1 d .
H5BA H 0.6398 0.5308 0.2071 0.048 Uiso 1 1 calc R
H5BB H 0.6692 0.5324 0.2619 0.048 Uiso 1 1 calc R
H5BC H 0.6355 0.5626 0.2550 0.048 Uiso 1 1 calc R
N6A N 0.6779(3) 0.1069(11) 0.2862(5) 0.044(3) Uani 1 1 d .
C6A C 0.7023(4) 0.0855(13) 0.2953(6) 0.047(4) Uani 1 1 d .
C6B C 0.7341(4) 0.0564(17) 0.3059(7) 0.066(5) Uani 1 1 d .
H6BA H 0.7487 0.0747 0.3407 0.099 Uiso 1 1 calc R
H6BB H 0.7397 0.0965 0.2832 0.099 Uiso 1 1 calc R
H6BC H 0.7352 -0.0213 0.3007 0.099 Uiso 1 1 calc R
C1 C 0.6180(3) 0.2903(10) 0.5894(5) 0.033(3) Uani 1 1 d .
C2 C 0.5573(3) 0.3084(10) 0.5181(5) 0.027(3) Uani 1 1 d .
C3 C 0.6407(4) 0.2746(10) 0.3848(5) 0.035(3) Uani 1 1 d .
C4 C 0.6076(3) 0.0891(11) 0.3648(4) 0.030(3) Uani 1 1 d .
C11 C 0.6470(3) 0.2867(10) 0.6389(4) 0.022(3) Uani 1 1 d .
C12 C 0.6663(3) 0.3784(12) 0.6567(5) 0.036(3) Uani 1 1 d .
C13 C 0.6936(3) 0.3719(12) 0.7023(5) 0.035(3) Uani 1 1 d .
H13 H 0.7071 0.4326 0.7136 0.043 Uiso 1 1 calc R
C14 C 0.7017(4) 0.2782(12) 0.7318(5) 0.039(3) Uani 1 1 d .
C15 C 0.6823(3) 0.1888(12) 0.7123(5) 0.039(3) Uani 1 1 d .
H15 H 0.6878 0.1232 0.7308 0.047 Uiso 1 1 calc R
C16 C 0.6564(3) 0.1917(10) 0.6688(5) 0.029(3) Uani 1 1 d .
C17 C 0.6581(4) 0.4838(11) 0.6285(5) 0.040(3) Uani 1 1 d .
H17A H 0.6737 0.5383 0.6479 0.060 Uiso 1 1 calc R
H17B H 0.6377 0.5077 0.6234 0.060 Uiso 1 1 calc R
H17C H 0.6575 0.4739 0.5958 0.060 Uiso 1 1 calc R
C18 C 0.7311(3) 0.2753(15) 0.7811(6) 0.052(4) Uani 1 1 d .
H18A H 0.7332 0.2043 0.7967 0.079 Uiso 1 1 calc R
H18B H 0.7302 0.3312 0.8034 0.079 Uiso 1 1 calc R
H18C H 0.7489 0.2887 0.7752 0.079 Uiso 1 1 calc R
C19 C 0.6355(4) 0.0948(12) 0.6500(6) 0.047(4) Uani 1 1 d .
H19A H 0.6432 0.0382 0.6757 0.070 Uiso 1 1 calc R
H19B H 0.6354 0.0678 0.6193 0.070 Uiso 1 1 calc R
H19C H 0.6144 0.1152 0.6426 0.070 Uiso 1 1 calc R
C21 C 0.5231(3) 0.3194(10) 0.4935(5) 0.030(3) Uani 1 1 d .
C22 C 0.5045(3) 0.2325(11) 0.4955(5) 0.033(3) Uani 1 1 d .
C23 C 0.4735(3) 0.2404(11) 0.4707(5) 0.033(3) Uani 1 1 d .
H23 H 0.4616 0.1827 0.4736 0.040 Uiso 1 1 calc R
C24 C 0.4576(3) 0.3290(11) 0.4404(5) 0.035(3) Uani 1 1 d .
C25 C 0.4769(3) 0.4133(12) 0.4396(5) 0.034(3) Uani 1 1 d .
H25 H 0.4671 0.4762 0.4208 0.040 Uiso 1 1 calc R
C26 C 0.5076(3) 0.4107(10) 0.4632(4) 0.029(3) Uani 1 1 d .
C27 C 0.5207(3) 0.1318(11) 0.5260(5) 0.036(3) Uani 1 1 d .
H27A H 0.5051 0.0813 0.5256 0.054 Uiso 1 1 calc R
H27B H 0.5348 0.1527 0.5607 0.054 Uiso 1 1 calc R
H27C H 0.5326 0.0971 0.5112 0.054 Uiso 1 1 calc R
C28 C 0.4239(3) 0.3352(13) 0.4146(6) 0.045(4) Uani 1 1 d .
H28A H 0.4174 0.4037 0.3962 0.067 Uiso 1 1 calc R
H28B H 0.4161 0.3312 0.4392 0.067 Uiso 1 1 calc R
H28C H 0.4154 0.2749 0.3909 0.067 Uiso 1 1 calc R
C29 C 0.5256(4) 0.5041(11) 0.4581(5) 0.039(4) Uani 1 1 d .
H29A H 0.5111 0.5603 0.4373 0.059 Uiso 1 1 calc R
H29B H 0.5380 0.4794 0.4422 0.059 Uiso 1 1 calc R
H29C H 0.5394 0.5336 0.4914 0.059 Uiso 1 1 calc R
C31 C 0.6638(3) 0.3592(10) 0.3856(4) 0.029(3) Uani 1 1 d .
C32 C 0.6525(3) 0.4604(11) 0.3658(5) 0.029(3) Uani 1 1 d .
C33 C 0.6750(4) 0.5422(12) 0.3716(5) 0.038(3) Uani 1 1 d .
H33 H 0.6679 0.6130 0.3594 0.046 Uiso 1 1 calc R
C34 C 0.7045(4) 0.5217(12) 0.3930(5) 0.039(3) Uani 1 1 d .
C35 C 0.7155(3) 0.4220(13) 0.4108(5) 0.043(4) Uani 1 1 d .
H35 H 0.7372 0.4083 0.4257 0.051 Uiso 1 1 calc R
C36 C 0.6947(3) 0.3365(12) 0.4074(5) 0.035(3) Uani 1 1 d .
C37 C 0.6184(4) 0.4862(13) 0.3398(6) 0.044(4) Uani 1 1 d .
H37A H 0.6067 0.4235 0.3417 0.067 Uiso 1 1 calc R
H37B H 0.6118 0.5037 0.3046 0.067 Uiso 1 1 calc R
H37C H 0.6145 0.5481 0.3563 0.067 Uiso 1 1 calc R
C38 C 0.7280(4) 0.6106(14) 0.3990(7) 0.060(5) Uani 1 1 d .
H38A H 0.7169 0.6780 0.3843 0.090 Uiso 1 1 calc R
H38B H 0.7399 0.5888 0.3818 0.090 Uiso 1 1 calc R
H38C H 0.7422 0.6219 0.4347 0.090 Uiso 1 1 calc R
C39 C 0.7072(3) 0.2272(12) 0.4291(6) 0.040(3) Uani 1 1 d .
H39A H 0.6899 0.1790 0.4234 0.060 Uiso 1 1 calc R
H39B H 0.7209 0.2340 0.4653 0.060 Uiso 1 1 calc R
H39C H 0.7188 0.1972 0.4129 0.060 Uiso 1 1 calc R
C41 C 0.5909(3) -0.0141(11) 0.3381(5) 0.030(3) Uani 1 1 d .
C42 C 0.6038(4) -0.1157(10) 0.3595(5) 0.036(3) Uani 1 1 d .
C43 C 0.5871(4) -0.2088(11) 0.3354(6) 0.042(4) Uani 1 1 d .
H43 H 0.5944 -0.2771 0.3507 0.051 Uiso 1 1 calc R
C44 C 0.5600(4) -0.2039(13) 0.2896(6) 0.044(4) Uani 1 1 d .
C45 C 0.5478(4) -0.1030(12) 0.2692(5) 0.038(3) Uani 1 1 d .
H45 H 0.5290 -0.0990 0.2385 0.046 Uiso 1 1 calc R
C46 C 0.5626(3) -0.0081(10) 0.2932(5) 0.030(3) Uani 1 1 d .
C47 C 0.6322(4) -0.1236(12) 0.4083(6) 0.048(4) Uani 1 1 d .
H47A H 0.6397 -0.0509 0.4210 0.072 Uiso 1 1 calc R
H47B H 0.6482 -0.1627 0.4039 0.072 Uiso 1 1 calc R
H47C H 0.6275 -0.1624 0.4322 0.072 Uiso 1 1 calc R
C48 C 0.5431(5) -0.3070(13) 0.2628(6) 0.059(5) Uani 1 1 d .
H48A H 0.5237 -0.2879 0.2331 0.088 Uiso 1 1 calc R
H48B H 0.5386 -0.3508 0.2856 0.088 Uiso 1 1 calc R
H48C H 0.5563 -0.3483 0.2525 0.088 Uiso 1 1 calc R
C49 C 0.5493(4) 0.0991(11) 0.2709(5) 0.039(3) Uani 1 1 d .
H49A H 0.5302 0.0884 0.2393 0.059 Uiso 1 1 calc R
H49B H 0.5643 0.1394 0.2644 0.059 Uiso 1 1 calc R
H49C H 0.5446 0.1398 0.2943 0.059 Uiso 1 1 calc R
C1S C 0.7310(4) 0.6441(13) 0.7897(7) 0.047(4) Uani 1 1 d .
C2S C 0.7590(6) 0.6457(16) 0.8360(7) 0.077(6) Uani 1 1 d .
H2SA H 0.7579 0.7027 0.8575 0.077 Uiso 1 1 calc R
H2SB H 0.7766 0.6596 0.8295 0.077 Uiso 1 1 calc R
H2SC H 0.7619 0.5756 0.8527 0.077 Uiso 1 1 calc R
C3S C 0.3173(5) 0.130(2) 0.3312(8) 0.071(6) Uani 1 1 d .
C4S C 0.3405(6) 0.2050(15) 0.3462(8) 0.079(6) Uani 1 1 d .
H4SA H 0.3589 0.1721 0.3467 0.079 Uiso 1 1 calc R
H4SB H 0.3456 0.2309 0.3799 0.079 Uiso 1 1 calc R
H4SC H 0.3336 0.2659 0.3226 0.079 Uiso 1 1 calc R
C5S C 0.2209(5) 0.4200(15) 0.4109(8) 0.064(5) Uani 1 1 d .
C6S C 0.2316(5) 0.4426(16) 0.4616(7) 0.073(6) Uani 1 1 d .
H6SA H 0.2263 0.3828 0.4774 0.073 Uiso 1 1 calc R
H6SB H 0.2219 0.5092 0.4650 0.073 Uiso 1 1 calc R
H6SC H 0.2542 0.4519 0.4780 0.073 Uiso 1 1 calc R
N1S N 0.7099(5) 0.6411(13) 0.7521(8) 0.080(5) Uani 1 1 d .
N2S N 0.2980(5) 0.0713(17) 0.3183(8) 0.084(5) Uani 1 1 d .
N3S N 0.2116(6) 0.3985(14) 0.3684(7) 0.096(6) Uani 1 1 d .
Cl1S Cl 0.2999(3) 0.2863(8) 0.5031(5) 0.090(3) Uani 0.50 1 d PD
Cl2S Cl 0.2886(3) 0.2827(9) 0.4004(5) 0.096(4) Uani 0.50 1 d PD
C11S C 0.3076(12) 0.282(4) 0.4585(8) 0.091(14) Uiso 0.50 1 d PD
H11A H 0.3221 0.3438 0.4655 0.109 Uiso 0.50 1 calc PR
H11B H 0.3206 0.2169 0.4656 0.109 Uiso 0.50 1 calc PR

loop_
_atom_site_aniso_label
_atom_site_aniso_U_11
_atom_site_aniso_U_22
_atom_site_aniso_U_33
_atom_site_aniso_U_23
_atom_site_aniso_U_13
_atom_site_aniso_U_12
Cu1 0.0452(12) 0.0309(11) 0.0385(11) 0.0013(9) 0.0200(9) -0.0008(9)
Cu2 0.0440(11) 0.0314(11) 0.0422(11) -0.0103(9) 0.0182(9) 0.0029(10)
Cu3 0.0438(12) 0.0311(11) 0.0503(12) -0.0037(9) 0.0284(10) -0.0027(9)
Cu4 0.0408(12) 0.0341(12) 0.0607(13) 0.0121(10) 0.0263(10) -0.0027(10)
Cu5 0.0386(11) 0.0352(11) 0.0406(11) 0.0082(9) 0.0181(9) -0.0033(9)
Cu6 0.0537(13) 0.0344(12) 0.0318(10) 0.0027(9) 0.0182(10) -0.0069(10)
Cu7 0.0470(12) 0.0305(11) 0.0323(10) -0.0006(8) 0.0258(9) 0.0003(9)
Cu8 0.0551(13) 0.0341(12) 0.0340(11) -0.0049(9) 0.0298(10) -0.0052(10)
I1 0.0459(5) 0.0401(5) 0.0328(4) 0.0090(4) 0.0195(4) 0.0028(4)
I2 0.0539(6) 0.0257(5) 0.0516(5) -0.0015(4) 0.0295(5) 0.0015(4)
I3 0.0391(5) 0.0386(5) 0.0477(5) -0.0051(4) 0.0194(4) -0.0074(4)
I4 0.0390(5) 0.0341(5) 0.0511(5) -0.0027(4) 0.0196(4) 0.0037(4)
I5 0.0496(5) 0.0308(5) 0.0377(5) 0.0060(4) 0.0228(4) -0.0049(4)
I6 0.0405(5) 0.0447(6) 0.0399(5) 0.0012(4) 0.0149(4) -0.0092(4)
P1 0.0323(17) 0.0324(19) 0.0266(16) -0.0012(14) 0.0166(14) 0.0001(15)
P2 0.0321(17) 0.0293(18) 0.0227(16) 0.0036(13) 0.0142(14) 0.0083(14)
P3 0.0360(18) 0.0283(18) 0.0269(17) -0.0026(14) 0.0180(15) 0.0003(15)
P4 0.044(2) 0.0213(17) 0.0300(17) -0.0011(13) 0.0226(16) -0.0024(14)
P5 0.0407(19) 0.0231(17) 0.0299(17) 0.0019(13) 0.0239(15) 0.0025(14)
P6 0.045(2) 0.0302(19) 0.0320(18) -0.0034(14) 0.0268(17) -0.0047(16)
N1A 0.043(7) 0.038(7) 0.038(7) -0.007(5) 0.023(6) -0.005(6)
C1A 0.073(12) 0.026(8) 0.044(9) 0.006(6) 0.039(8) 0.016(8)
C1B 0.049(10) 0.059(11) 0.062(11) 0.001(9) 0.030(8) -0.001(9)
N2A 0.059(8) 0.044(8) 0.025(6) 0.012(5) 0.021(6) 0.002(6)
C2A 0.047(9) 0.030(8) 0.047(8) -0.002(7) 0.029(7) 0.005(7)
C2B 0.079(12) 0.038(9) 0.049(9) -0.017(7) 0.036(9) -0.016(9)
N3A 0.060(8) 0.042(7) 0.035(7) 0.003(6) 0.031(7) 0.004(7)
C3A 0.061(10) 0.036(9) 0.038(9) -0.001(7) 0.031(8) 0.004(8)
C3B 0.077(12) 0.040(9) 0.047(9) 0.001(7) 0.036(9) -0.007(8)
N4A 0.067(9) 0.054(9) 0.036(7) 0.001(7) 0.028(7) 0.012(7)
C4A 0.044(8) 0.027(8) 0.044(9) 0.008(6) 0.034(8) 0.006(6)
C4B 0.055(10) 0.059(11) 0.061(11) -0.014(9) 0.032(9) 0.013(9)
N5A 0.070(9) 0.038(8) 0.054(8) 0.006(6) 0.042(7) -0.003(7)
C5A 0.057(10) 0.055(12) 0.033(8) 0.007(8) 0.026(7) 0.010(9)
C5B 0.069(11) 0.036(9) 0.048(9) 0.010(7) 0.034(8) -0.003(8)
N6A 0.039(7) 0.054(8) 0.044(7) -0.001(6) 0.024(6) -0.002(6)
C6A 0.071(12) 0.037(9) 0.045(9) -0.013(7) 0.037(8) -0.021(9)
C6B 0.038(9) 0.090(14) 0.068(11) -0.028(10) 0.024(9) -0.010(9)
C1 0.048(8) 0.011(6) 0.042(8) -0.004(5) 0.022(7) -0.016(6)
C2 0.043(8) 0.023(7) 0.028(7) 0.008(5) 0.028(6) -0.002(6)
C3 0.059(9) 0.021(7) 0.044(8) -0.004(6) 0.040(8) -0.008(6)
C4 0.029(7) 0.033(8) 0.027(7) 0.002(6) 0.012(5) -0.001(6)
C11 0.020(6) 0.026(7) 0.020(6) -0.005(5) 0.009(5) -0.007(5)
C12 0.035(7) 0.046(9) 0.035(8) -0.016(6) 0.023(6) -0.010(6)
C13 0.032(7) 0.039(8) 0.046(8) -0.016(7) 0.026(7) -0.011(6)
C14 0.049(9) 0.047(9) 0.037(8) -0.001(7) 0.033(7) -0.001(7)
C15 0.045(9) 0.035(8) 0.041(8) 0.003(6) 0.023(7) -0.003(7)
C16 0.041(8) 0.026(7) 0.027(7) 0.001(5) 0.021(6) 0.009(6)
C17 0.060(10) 0.028(8) 0.041(8) 0.001(6) 0.031(8) 0.001(7)
C18 0.035(8) 0.074(12) 0.047(9) 0.006(8) 0.018(7) 0.009(8)
C19 0.061(10) 0.034(9) 0.051(9) -0.004(7) 0.031(8) -0.012(8)
C21 0.056(9) 0.023(7) 0.032(7) -0.003(5) 0.038(7) 0.003(6)
C22 0.053(9) 0.028(8) 0.032(7) -0.006(6) 0.030(7) -0.001(6)
C23 0.041(8) 0.024(7) 0.042(8) 0.000(6) 0.026(7) -0.004(6)
C24 0.034(8) 0.036(8) 0.040(8) -0.017(6) 0.023(7) -0.013(6)
C25 0.044(8) 0.039(8) 0.028(7) -0.002(6) 0.025(6) 0.001(7)
C26 0.047(8) 0.024(7) 0.024(6) -0.001(5) 0.024(6) -0.001(6)
C27 0.050(9) 0.027(7) 0.033(7) 0.003(6) 0.021(7) -0.005(6)
C28 0.040(8) 0.042(9) 0.047(9) 0.006(7) 0.016(7) -0.004(7)
C29 0.069(10) 0.023(7) 0.037(8) 0.015(6) 0.034(8) 0.026(7)
C31 0.050(9) 0.027(7) 0.021(6) -0.014(5) 0.027(6) -0.016(6)
C32 0.040(8) 0.028(7) 0.029(7) -0.007(6) 0.024(6) -0.005(6)
C33 0.052(10) 0.032(8) 0.046(8) -0.002(6) 0.036(8) -0.004(7)
C34 0.044(9) 0.040(9) 0.038(8) -0.003(7) 0.024(7) -0.018(7)
C35 0.039(8) 0.057(11) 0.039(8) -0.013(8) 0.024(7) -0.012(8)
C36 0.041(8) 0.046(9) 0.019(6) -0.009(6) 0.016(6) -0.013(7)
C37 0.051(9) 0.049(9) 0.048(9) 0.016(7) 0.035(8) 0.018(8)
C38 0.067(12) 0.050(11) 0.063(11) 0.005(8) 0.030(9) -0.016(9)
C39 0.033(8) 0.038(8) 0.047(9) -0.007(7) 0.017(7) -0.008(6)
C41 0.047(8) 0.030(8) 0.023(7) -0.005(5) 0.024(6) -0.006(6)
C42 0.073(10) 0.018(7) 0.036(8) -0.002(6) 0.041(8) -0.001(7)
C43 0.068(11) 0.023(8) 0.053(10) 0.004(7) 0.043(9) 0.006(7)
C44 0.047(9) 0.047(10) 0.039(8) -0.008(7) 0.022(8) -0.015(7)
C45 0.050(8) 0.041(9) 0.027(7) 0.001(6) 0.020(6) 0.007(7)
C46 0.041(8) 0.024(7) 0.037(7) -0.007(6) 0.028(7) -0.006(6)
C47 0.067(11) 0.027(8) 0.050(10) 0.003(7) 0.027(9) 0.004(7)
C48 0.100(15) 0.034(9) 0.050(10) -0.011(7) 0.041(10) -0.018(9)
C49 0.061(9) 0.021(7) 0.040(8) 0.001(6) 0.027(7) 0.000(7)
C1S 0.054(10) 0.042(10) 0.042(10) 0.009(8) 0.021(9) 0.003(8)
C2S 0.13(2) 0.060(12) 0.066(13) 0.006(10) 0.067(14) -0.004(12)
C3S 0.054(12) 0.092(17) 0.075(14) 0.030(12) 0.037(11) 0.031(13)
C4S 0.12(2) 0.039(11) 0.084(14) 0.008(10) 0.056(14) -0.011(12)
C5S 0.083(13) 0.047(11) 0.066(13) -0.007(9) 0.039(11) -0.012(10)
C6S 0.102(16) 0.057(12) 0.074(13) 0.008(10) 0.053(12) -0.011(11)
N1S 0.102(15) 0.044(9) 0.089(13) -0.005(9) 0.041(12) -0.013(9)
N2S 0.064(11) 0.102(15) 0.103(14) 0.021(12) 0.052(11) 0.005(11)
N3S 0.148(19) 0.059(11) 0.072(12) 0.000(9) 0.044(12) 0.001(12)
Cl1S 0.089(8) 0.057(6) 0.105(8) 0.021(6) 0.031(6) 0.024(5)
Cl2S 0.126(10) 0.075(7) 0.103(8) -0.007(6) 0.066(8) -0.030(7)

loop_
_atom_type_symbol
_atom_type_description
_atom_type_scat_dispersion_real
_atom_type_scat_dispersion_imag
_atom_type_scat_source
C C 0.0181 0.0091 'International Tables Vol C Tables 4.2.6.8 and 6.1.1.4'
H H 0.0000 0.0000 'International Tables Vol C Tables 4.2.6.8 and 6.1.1.4'
N N 0.0311 0.0180 'International Tables Vol C Tables 4.2.6.8 and 6.1.1.4'
P P 0.2955 0.4335 'International Tables Vol C Tables 4.2.6.8 and 6.1.1.4'
Cl Cl 0.3639 0.7018 'International Tables Vol C Tables 4.2.6.8 and 6.1.1.4'
Cu Cu -1.9646 0.5888 'International Tables Vol C Tables 4.2.6.8 and 6.1.1.4'
I I -0.3257 6.8362 'International Tables Vol C Tables 4.2.6.8 and 6.1.1.4'

loop_
_geom_angle_atom_site_label_1
_geom_angle_atom_site_label_2
_geom_angle_atom_site_label_3
_geom_angle
Cu2 Cu1 I1 155.28(10)
Cu2 Cu1 I2 59.44(7)
Cu6 Cu1 Cu2 129.10(11)
Cu6 Cu1 I1 59.53(7)
Cu6 Cu1 I2 160.10(11)
Cu6 Cu1 P5 86.60(11)
I2 Cu1 I1 121.75(8)
P2 Cu1 Cu2 90.94(11)
P2 Cu1 Cu6 55.51(10)
P2 Cu1 I1 109.36(11)
P2 Cu1 I2 110.81(11)
P2 Cu1 P5 91.38(12)
P5 Cu1 Cu2 54.01(10)
P5 Cu1 I1 109.83(11)
P5 Cu1 I2 109.50(11)
Cu1 Cu2 I3 171.28(10)
Cu1 Cu2 P1 79.88(10)
Cu3 Cu2 Cu1 112.19(10)
Cu3 Cu2 I2 159.31(11)
Cu3 Cu2 I3 61.25(7)
Cu3 Cu2 P1 51.08(9)
I2 Cu2 Cu1 61.01(7)
I2 Cu2 I3 127.23(8)
I2 Cu2 P1 108.55(10)
I3 Cu2 P1 98.54(10)
P5 Cu2 Cu1 62.32(11)
P5 Cu2 Cu3 67.11(11)
P5 Cu2 I2 118.56(12)
P5 Cu2 I3 109.02(12)
P5 Cu2 P1 82.56(12)
Cu2 Cu3 Cu4 118.78(11)
Cu2 Cu3 I3 61.34(7)
Cu2 Cu3 I4 163.10(11)
Cu2 Cu3 P5 53.23(9)
Cu4 Cu3 I3 176.88(11)
Cu4 Cu3 I4 60.35(7)
Cu4 Cu3 P5 82.92(11)
I3 Cu3 P5 99.17(10)
I4 Cu3 I3 120.56(9)
I4 Cu3 P5 111.57(10)
P1 Cu3 Cu2 72.03(11)
P1 Cu3 Cu4 63.90(11)
P1 Cu3 I3 113.80(12)
P1 Cu3 I4 117.60(12)
P1 Cu3 P5 86.42(13)
Cu3 Cu4 I4 60.31(7)
Cu3 Cu4 I5 159.44(11)
Cu3 Cu4 P1 53.68(10)
Cu3 Cu4 P4 87.63(11)
Cu5 Cu4 Cu3 125.61(11)
Cu5 Cu4 I4 159.74(12)
Cu5 Cu4 I5 60.61(7)
Cu5 Cu4 P1 86.82(11)
Cu5 Cu4 P4 55.12(10)
I4 Cu4 I5 121.85(9)
I4 Cu4 P1 108.50(11)
P1 Cu4 I5 111.56(11)
P4 Cu4 I4 109.52(11)
P4 Cu4 I5 108.77(11)
P4 Cu4 P1 92.74(12)
Cu4 Cu5 I5 61.45(7)
Cu4 Cu5 I6 169.83(11)
Cu4 Cu5 P2 84.48(11)
Cu6 Cu5 Cu4 116.22(10)
Cu6 Cu5 I5 170.77(11)
Cu6 Cu5 I6 61.80(7)
Cu6 Cu5 P2 54.62(9)
I5 Cu5 I6 122.21(8)
I5 Cu5 P2 116.33(10)
I6 Cu5 P2 100.84(10)
P4 Cu5 Cu4 63.52(11)
P4 Cu5 Cu6 66.80(11)
P4 Cu5 I5 116.72(12)
P4 Cu5 I6 107.90(11)
P4 Cu5 P2 86.21(12)
Cu1 Cu6 I1 62.39(7)
Cu1 Cu6 I6 170.23(10)
Cu1 Cu6 P4 84.25(11)
Cu5 Cu6 Cu1 114.43(10)
Cu5 Cu6 I1 168.43(11)
Cu5 Cu6 I6 61.30(7)
Cu5 Cu6 P4 54.07(9)
I1 Cu6 I6 123.67(8)
I1 Cu6 P4 114.49(11)
I6 Cu6 P4 98.68(10)
P2 Cu6 Cu1 62.13(11)
P2 Cu6 Cu5 66.02(11)
P2 Cu6 I1 117.74(12)
P2 Cu6 I6 108.65(11)
P2 Cu6 P4 85.49(12)
N1A Cu7 P3 117.1(3)
N1A Cu7 N2A 96.9(5)
N1A Cu7 N3A 104.1(5)
N2A Cu7 P3 122.1(3)
N3A Cu7 P3 113.5(3)
N3A Cu7 N2A 100.1(5)
N4A Cu8 P6 119.2(4)
N4A Cu8 N5A 100.3(6)
N4A Cu8 N6A 106.1(5)
N5A Cu8 P6 109.0(4)
N6A Cu8 P6 118.4(4)
N6A Cu8 N5A 100.9(5)
Cu6 I1 Cu1 58.08(6)
Cu2 I2 Cu1 59.55(7)
Cu3 I3 Cu2 57.40(7)
Cu3 I4 Cu4 59.34(7)
Cu5 I5 Cu4 57.94(7)
Cu5 I6 Cu6 56.90(6)
Cu3 P1 Cu2 56.89(10)
Cu3 P1 Cu4 62.42(10)
Cu4 P1 Cu2 106.46(12)
P2 P1 Cu2 92.74(15)
P2 P1 Cu3 127.78(17)
P2 P1 Cu4 93.82(15)
C1 P1 Cu2 123.1(4)
C1 P1 Cu3 132.6(5)
C1 P1 Cu4 127.6(4)
C1 P1 P2 99.2(5)
Cu1 P2 Cu5 109.46(13)
Cu6 P2 Cu1 62.36(10)
Cu6 P2 Cu5 59.37(10)
P1 P2 Cu1 96.03(16)
P1 P2 Cu5 93.72(15)
P1 P2 Cu6 130.89(18)
C2 P2 Cu1 128.5(4)
C2 P2 Cu5 117.3(4)
C2 P2 Cu6 127.4(5)
C2 P2 P1 101.0(5)
C1 P3 Cu7 126.2(5)
C1 P3 C2 103.6(6)
C2 P3 Cu7 128.7(4)
Cu4 P4 Cu6 108.63(13)
Cu5 P4 Cu4 61.36(10)
Cu5 P4 Cu6 59.13(10)
P5 P4 Cu4 94.39(16)
P5 P4 Cu5 127.31(18)
P5 P4 Cu6 92.21(15)
C4 P4 Cu4 127.8(5)
C4 P4 Cu5 132.6(5)
C4 P4 Cu6 120.6(4)
C4 P4 P5 99.7(5)
Cu1 P5 Cu3 107.79(13)
Cu2 P5 Cu1 63.68(10)
Cu2 P5 Cu3 59.66(10)
P4 P5 Cu1 96.07(16)
P4 P5 Cu2 135.07(18)
P4 P5 Cu3 94.30(15)
C3 P5 Cu1 126.6(5)
C3 P5 Cu2 124.6(5)
C3 P5 Cu3 121.2(5)
C3 P5 P4 99.9(5)
C3 P6 Cu8 120.9(4)
C4 P6 Cu8 134.4(5)
C4 P6 C3 103.3(6)
C1A N1A Cu7 169.5(12)
N1A C1A C1B 178.7(17)
C2A N2A Cu7 169.1(13)
N2A C2A C2B 175.5(18)
C3A N3A Cu7 173.5(13)
N3A C3A C3B 179(2)
C4A N4A Cu8 173.5(13)
N4A C4A C4B 178.9(16)
C5A N5A Cu8 167.4(14)
N5A C5A C5B 179(2)
C6A N6A Cu8 171.7(13)
N6A C6A C6B 178.5(17)
P3 C1 P1 119.3(8)
C11 C1 P1 116.9(10)
C11 C1 P3 123.8(10)
P2 C2 P3 116.9(8)
C21 C2 P2 118.4(9)
C21 C2 P3 124.7(9)
P5 C3 P6 118.4(8)
C31 C3 P5 118.4(9)
C31 C3 P6 122.9(9)
P6 C4 P4 118.7(8)
C41 C4 P4 119.0(9)
C41 C4 P6 122.2(9)
C12 C11 C1 120.3(11)
C12 C11 C16 117.8(11)
C16 C11 C1 121.9(10)
C11 C12 C17 121.9(12)
C13 C12 C11 119.1(13)
C13 C12 C17 119.0(13)
C12 C13 C14 121.7(13)
C13 C14 C18 119.9(14)
C15 C14 C13 117.2(13)
C15 C14 C18 122.8(14)
C16 C15 C14 122.6(14)
C11 C16 C19 117.5(12)
C15 C16 C11 121.6(12)
C15 C16 C19 120.9(12)
C22 C21 C2 120.0(11)
C26 C21 C2 121.9(11)
C26 C21 C22 117.8(13)
C21 C22 C27 118.6(13)
C23 C22 C21 119.7(13)
C23 C22 C27 121.7(13)
C22 C23 C24 123.7(13)
C23 C24 C25 114.9(12)
C23 C24 C28 122.0(13)
C25 C24 C28 123.0(13)
C26 C25 C24 124.5(13)
C21 C26 C29 121.1(12)
C25 C26 C21 119.3(12)
C25 C26 C29 119.5(12)
C32 C31 C3 118.3(12)
C36 C31 C3 120.4(12)
C36 C31 C32 121.3(12)
C31 C32 C33 117.4(12)
C31 C32 C37 122.3(12)
C33 C32 C37 120.4(12)
C34 C33 C32 121.7(14)
C33 C34 C35 121.1(14)
C33 C34 C38 120.6(15)
C35 C34 C38 118.3(14)
C34 C35 C36 120.7(14)
C31 C36 C35 117.9(14)
C31 C36 C39 121.7(12)
C35 C36 C39 120.4(13)
C42 C41 C4 119.3(11)
C46 C41 C4 120.1(11)
C46 C41 C42 120.5(12)
C41 C42 C47 121.3(12)
C43 C42 C41 117.8(13)
C43 C42 C47 120.5(12)
C44 C43 C42 121.9(13)
C43 C44 C45 119.0(13)
C43 C44 C48 120.9(14)
C45 C44 C48 120.1(14)
C46 C45 C44 121.0(13)
C41 C46 C49 120.2(12)
C45 C46 C41 119.4(12)
C45 C46 C49 120.4(13)
N1S C1S C2S 176(2)
N2S C3S C4S 178(3)
N3S C5S C6S 178(2)
Cl2S C11S Cl1S 136(4)

loop_
_geom_bond_atom_site_label_1
_geom_bond_atom_site_label_2
_geom_bond_distance
Cu1 Cu2 2.553(3)
Cu1 Cu6 2.516(3)
Cu1 I1 2.627(2)
Cu1 I2 2.590(2)
Cu1 P2 2.511(4)
Cu1 P5 2.522(4)
Cu2 Cu3 2.483(3)
Cu2 I2 2.550(2)
Cu2 I3 2.586(2)
Cu2 P1 2.820(4)
Cu2 P5 2.304(4)
Cu3 Cu4 2.537(3)
Cu3 I3 2.584(2)
Cu3 I4 2.562(2)
Cu3 P1 2.306(4)
Cu3 P5 2.650(4)
Cu4 Cu5 2.494(3)
Cu4 I4 2.563(2)
Cu4 I5 2.585(2)
Cu4 P1 2.570(4)
Cu4 P4 2.543(4)
Cu5 Cu6 2.471(3)
Cu5 I5 2.564(2)
Cu5 I6 2.587(2)
Cu5 P2 2.624(4)
Cu5 P4 2.331(4)
Cu6 I1 2.555(2)
Cu6 I6 2.599(2)
Cu6 P2 2.341(4)
Cu6 P4 2.646(4)
Cu7 P3 2.218(4)
Cu7 N1A 1.983(13)
Cu7 N2A 2.049(14)
Cu7 N3A 2.033(14)
Cu8 P6 2.202(4)
Cu8 N4A 1.994(15)
Cu8 N5A 2.034(14)
Cu8 N6A 2.012(14)
P1 P2 2.124(5)
P1 C1 1.727(14)
P2 C2 1.730(12)
P3 C1 1.720(15)
P3 C2 1.754(13)
P4 P5 2.122(5)
P4 C4 1.724(13)
P5 C3 1.719(13)
P6 C3 1.734(13)
P6 C4 1.720(13)
N1A C1A 1.17(2)
C1A C1B 1.45(2)
N2A C2A 1.163(18)
C2A C2B 1.46(2)
N3A C3A 1.129(19)
C3A C3B 1.47(2)
N4A C4A 1.135(19)
C4A C4B 1.51(2)
N5A C5A 1.12(2)
C5A C5B 1.49(2)
N6A C6A 1.12(2)
C6A C6B 1.48(3)
C1 C11 1.500(18)
C2 C21 1.48(2)
C3 C31 1.529(18)
C4 C41 1.525(19)
C11 C12 1.412(18)
C11 C16 1.421(18)
C12 C13 1.40(2)
C12 C17 1.50(2)
C13 C14 1.40(2)
C14 C15 1.39(2)
C14 C18 1.50(2)
C15 C16 1.33(2)
C16 C19 1.50(2)
C21 C22 1.427(19)
C21 C26 1.428(19)
C22 C23 1.34(2)
C22 C27 1.53(2)
C23 C24 1.40(2)
C24 C25 1.412(19)
C24 C28 1.46(2)
C25 C26 1.325(19)
C26 C29 1.50(2)
C31 C32 1.386(19)
C31 C36 1.36(2)
C32 C33 1.439(19)
C32 C37 1.50(2)
C33 C34 1.30(2)
C34 C35 1.35(2)
C34 C38 1.54(2)
C35 C36 1.44(2)
C36 C39 1.50(2)
C41 C42 1.419(19)
C41 C46 1.41(2)
C42 C43 1.40(2)
C42 C47 1.48(2)
C43 C44 1.39(2)
C44 C45 1.40(2)
C44 C48 1.53(2)
C45 C46 1.39(2)
C46 C49 1.493(19)
C1S C2S 1.42(3)
C1S N1S 1.12(2)
C3S C4S 1.36(3)
C3S N2S 1.11(3)
C5S C6S 1.39(3)
C5S N3S 1.17(2)
Cl1S C11S 1.56(2)
Cl2S C11S 1.55(2)
